data_4306415
loop_
_publ_author_name
'Mariappan Kadarkaraisamy'
'Gerald Caple'
'Andrea R. Gorden'
'Marie A. Squire'
'Andrew G. Sykes'

_publ_section_title
;
Large Amplitude, Proton- and Cation-Activated Latch-Type Mechanical
Switches: O-Protonated Amides Stabilized by Intramolecular, Low-Barrier
Hydrogen Bonds within Macrocycles
;
_journal_name_full 'Inorganic Chemistry'
_journal_page_first 11644
_journal_page_last 11655
_journal_paper_doi 10.1021/ic801238a
_journal_volume 47
_journal_year 2008
_chemical_formula_moiety 'C25 H30 Cl N O12'
_chemical_formula_sum 'C25 H30 Cl N O12'
_chemical_formula_weight 571.95
_chemical_name_common '[AQHNH(CHO)CH=CH2(H2O)]ClO4-(7)'
_chemical_name_systematic
;
 ?
;
_space_group_IT_number 14
_symmetry_cell_setting monoclinic
_symmetry_space_group_name_Hall '-P 2yn'
_symmetry_space_group_name_H-M 'P 1 21/n 1'
_atom_sites_solution_hydrogens geom
_atom_sites_solution_primary direct
_atom_sites_solution_secondary difmap
_audit_creation_method SHELXL-97
_cell_angle_alpha 90.00
_cell_angle_beta 107.5620(10)
_cell_angle_gamma 90.00
_cell_formula_units_Z 4
_cell_length_a 11.4132(6)
_cell_length_b 17.8022(9)
_cell_length_c 13.2483(7)
_cell_measurement_reflns_used 9935
_cell_measurement_temperature 125(2)
_cell_measurement_theta_max 25.38
_cell_measurement_theta_min 2.29
_cell_volume 2566.3(2)
_computing_cell_refinement 'Bruker SAINT (Bruker, 2006)'
_computing_data_collection 'Bruker APEXII (Bruker, 2006)'
_computing_data_reduction 'Bruker SAINT (Bruker, 2006)'
_computing_molecular_graphics 'Ortep-3(Farrugia, 1997)'
_computing_publication_material 'WinGX(Farrugia, 1999)'
_computing_structure_refinement 'SHELXL-97 (Sheldrick, 1997a)'
_computing_structure_solution SIR92
_diffrn_ambient_temperature 125(2)
_diffrn_measured_fraction_theta_full 1.000
_diffrn_measured_fraction_theta_max 1.000
_diffrn_measurement_device_type 'CCD area detector'
_diffrn_measurement_method 'phi and omega scans'
_diffrn_radiation_monochromator graphite
_diffrn_radiation_source 'fine-focus sealed tube'
_diffrn_radiation_type MoK\a
_diffrn_radiation_wavelength 0.71073
_diffrn_reflns_av_R_equivalents 0.0191
_diffrn_reflns_av_sigmaI/netI 0.0123
_diffrn_reflns_limit_h_max 13
_diffrn_reflns_limit_h_min -13
_diffrn_reflns_limit_k_max 21
_diffrn_reflns_limit_k_min -21
_diffrn_reflns_limit_l_max 15
_diffrn_reflns_limit_l_min -15
_diffrn_reflns_number 25444
_diffrn_reflns_theta_full 25.38
_diffrn_reflns_theta_max 25.38
_diffrn_reflns_theta_min 1.98
_diffrn_standards_decay_% 0
_diffrn_standards_interval_count 0
_diffrn_standards_interval_time 0
_diffrn_standards_number 0
_exptl_absorpt_coefficient_mu 0.217
_exptl_absorpt_correction_T_max 0.9143
_exptl_absorpt_correction_T_min 0.8285
_exptl_absorpt_correction_type analytical
_exptl_absorpt_process_details 'SADABS (Bruker, 2006)'
_exptl_crystal_colour colorless
_exptl_crystal_density_diffrn 1.480
_exptl_crystal_density_method 'not measured'
_exptl_crystal_description block
_exptl_crystal_F_000 1200
_exptl_crystal_size_max 0.90
_exptl_crystal_size_mid 0.44
_exptl_crystal_size_min 0.42
_refine_diff_density_max 0.239
_refine_diff_density_min -0.508
_refine_diff_density_rms 0.043
_refine_ls_extinction_method none
_refine_ls_goodness_of_fit_ref 1.042
_refine_ls_hydrogen_treatment mixed
_refine_ls_matrix_type full
_refine_ls_number_parameters 368
_refine_ls_number_reflns 4716
_refine_ls_number_restraints 0
_refine_ls_restrained_S_all 1.042
_refine_ls_R_factor_all 0.0304
_refine_ls_R_factor_gt 0.0279
_refine_ls_shift/su_max 0.005
_refine_ls_shift/su_mean 0.000
_refine_ls_structure_factor_coef Fsqd
_refine_ls_weighting_details 'calc w=1/[\s^2^(Fo^2^)+(0.0407P)^2^+1.0905P] where P=(Fo^2^+2Fc^2^)/3'
_refine_ls_weighting_scheme calc
_refine_ls_wR_factor_gt 0.0749
_refine_ls_wR_factor_ref 0.0771
_reflns_number_gt 4358
_reflns_number_total 4716
_reflns_threshold_expression >2sigma(I)
_cod_data_source_file ic801238a_si_003_06.cif
_cod_data_source_block 07082a
_cod_depositor_comments
;
The following automatic conversions were performed:
'_symmetry_cell_setting' value 'Monoclinic' changed to 'monoclinic'
according to '/home/saulius/struct/CIF-dictionaries/cif_core.dic'
dictionary named 'cif_core.dic' version 2.4.1 from 2010-06-29.

Automatic conversion script
Id: cif_fix_enum 1527 2010-12-29 10:47:43Z saulius 
;
_cod_original_sg_symbol_H-M 'P 21/n'
_cod_database_code 4306415

loop_
_symmetry_equiv_pos_as_xyz
'x, y, z'
'-x+1/2, y+1/2, -z+1/2'
'-x, -y, -z'
'x-1/2, -y-1/2, z-1/2'

loop_
_atom_site_label
_atom_site_type_symbol
_atom_site_fract_x
_atom_site_fract_y
_atom_site_fract_z
_atom_site_U_iso_or_equiv
_atom_site_adp_type
_atom_site_occupancy
_atom_site_symmetry_multiplicity
_atom_site_calc_flag
_atom_site_refinement_flags
_atom_site_disorder_assembly
_atom_site_disorder_group
C1 C 0.12947(11) -0.14378(7) 0.10232(10) 0.0187(3) Uani 1 1 d . . .
C2 C 0.09576(12) -0.16325(7) -0.00431(10) 0.0222(3) Uani 1 1 d . . .
H2 H 0.1476 -0.1942 -0.0308 0.027 Uiso 1 1 calc R . .
C3 C -0.01558(12) -0.13662(7) -0.07180(10) 0.0233(3) Uani 1 1 d . . .
H3 H -0.0394 -0.1499 -0.1446 0.028 Uiso 1 1 calc R . .
C4 C -0.09143(12) -0.09139(7) -0.03458(10) 0.0215(3) Uani 1 1 d . . .
H4 H -0.1666 -0.0736 -0.0816 0.026 Uiso 1 1 calc R . .
C5 C -0.05733(11) -0.07169(7) 0.07281(10) 0.0182(3) Uani 1 1 d . . .
C6 C -0.13795(11) -0.02095(7) 0.11203(10) 0.0192(3) Uani 1 1 d . . .
C7 C -0.08638(11) 0.01191(7) 0.21963(10) 0.0179(3) Uani 1 1 d . . .
C8 C -0.14737(12) 0.07097(7) 0.25137(10) 0.0214(3) Uani 1 1 d . . .
H8 H -0.2232 0.0889 0.2055 0.026 Uiso 1 1 calc R . .
C9 C -0.09737(12) 0.10346(7) 0.34973(10) 0.0229(3) Uani 1 1 d . . .
H9 H -0.1390 0.1439 0.3708 0.028 Uiso 1 1 calc R . .
C10 C 0.01348(12) 0.07764(7) 0.41853(10) 0.0214(3) Uani 1 1 d . . .
H10 H 0.0471 0.1001 0.4861 0.026 Uiso 1 1 calc R . .
C11 C 0.07396(11) 0.01871(7) 0.38705(9) 0.0176(3) Uani 1 1 d . . .
C12 C 0.02517(11) -0.01427(7) 0.28715(9) 0.0163(2) Uani 1 1 d . . .
C13 C 0.09496(11) -0.07819(6) 0.25770(9) 0.0158(2) Uani 1 1 d . . .
H13 H 0.1837 -0.0639 0.2776 0.019 Uiso 1 1 calc R . .
C14 C 0.05320(11) -0.09793(7) 0.14158(9) 0.0170(2) Uani 1 1 d . . .
C15 C 0.33475(12) -0.19798(7) 0.14711(10) 0.0223(3) Uani 1 1 d . . .
H15A H 0.3031 -0.2374 0.0930 0.027 Uiso 1 1 calc R . .
H15B H 0.3934 -0.2220 0.2095 0.027 Uiso 1 1 calc R . .
C16 C 0.40190(12) -0.14011(8) 0.10329(10) 0.0236(3) Uani 1 1 d . . .
H16A H 0.4696 -0.1642 0.0828 0.028 Uiso 1 1 calc R . .
H16B H 0.3450 -0.1165 0.0395 0.028 Uiso 1 1 calc R . .
C17 C 0.53518(14) -0.03357(8) 0.15804(12) 0.0307(3) Uani 1 1 d . . .
H17A H 0.5411 -0.0443 0.0864 0.037 Uiso 1 1 calc R . .
H17B H 0.6177 -0.0402 0.2096 0.037 Uiso 1 1 calc R . .
C18 C 0.49248(13) 0.04547(8) 0.16267(11) 0.0269(3) Uani 1 1 d . . .
H18A H 0.5490 0.0809 0.1432 0.032 Uiso 1 1 calc R . .
H18B H 0.4092 0.0521 0.1122 0.032 Uiso 1 1 calc R . .
C19 C 0.42971(13) 0.12822(8) 0.27593(11) 0.0267(3) Uani 1 1 d . . .
H19A H 0.3444 0.1269 0.2278 0.032 Uiso 1 1 calc R . .
H19B H 0.4730 0.1709 0.2550 0.032 Uiso 1 1 calc R . .
C20 C 0.42836(13) 0.13846(7) 0.38772(12) 0.0278(3) Uani 1 1 d . . .
H20A H 0.5137 0.1400 0.4358 0.033 Uiso 1 1 calc R . .
H20B H 0.3879 0.1866 0.3944 0.033 Uiso 1 1 calc R . .
C21 C 0.31124(12) 0.09743(7) 0.49869(10) 0.0240(3) Uani 1 1 d . . .
H21A H 0.2449 0.1348 0.4718 0.029 Uiso 1 1 calc R . .
H21B H 0.3752 0.1201 0.5589 0.029 Uiso 1 1 calc R . .
C22 C 0.26040(12) 0.02815(7) 0.53488(10) 0.0217(3) Uani 1 1 d . . .
H22A H 0.3293 -0.0044 0.5744 0.026 Uiso 1 1 calc R . .
H22B H 0.2137 0.0428 0.5838 0.026 Uiso 1 1 calc R . .
C23 C 0.17137(11) -0.18119(7) 0.39117(9) 0.0173(2) Uani 1 1 d . . .
C24 C 0.13396(12) -0.24443(7) 0.44619(10) 0.0203(3) Uani 1 1 d . . .
H24 H 0.0493 -0.2569 0.4297 0.024 Uiso 1 1 calc R . .
C25 C 0.21610(13) -0.28412(7) 0.51822(10) 0.0240(3) Uani 1 1 d . . .
H25A H 0.3009 -0.2720 0.5353 0.029 Uiso 1 1 calc R . .
H25B H 0.1903 -0.3247 0.5529 0.029 Uiso 1 1 calc R . .
N1 N 0.08323(10) -0.14501(6) 0.32063(8) 0.0164(2) Uani 1 1 d . . .
O1 O -0.24164(8) -0.00534(5) 0.05640(7) 0.0265(2) Uani 1 1 d . . .
O2 O 0.23376(8) -0.16744(5) 0.17792(7) 0.0208(2) Uani 1 1 d . . .
O3 O 0.45009(10) -0.08463(6) 0.18209(8) 0.0329(2) Uani 1 1 d . . .
O4 O 0.49040(8) 0.06006(5) 0.26786(7) 0.0245(2) Uani 1 1 d . . .
O5 O 0.36315(9) 0.07751(5) 0.41651(7) 0.0264(2) Uani 1 1 d . . .
O6 O 0.18097(8) -0.01362(5) 0.44768(7) 0.01929(19) Uani 1 1 d . . .
O7 O 0.28536(8) -0.16615(5) 0.41498(7) 0.0212(2) Uani 1 1 d . . .
O12 O 0.39991(8) -0.06644(6) 0.36498(8) 0.0218(2) Uani 1 1 d . . .
O9 O -0.17957(10) -0.15073(6) 0.28965(10) 0.0376(3) Uani 1 1 d . . .
O10 O -0.17455(10) -0.27788(6) 0.24897(9) 0.0343(2) Uani 1 1 d . . .
O11 O -0.35483(9) -0.22504(6) 0.27008(9) 0.0357(3) Uani 1 1 d . . .
O8 O -0.18025(11) -0.24136(8) 0.41669(8) 0.0450(3) Uani 1 1 d . . .
Cl1 Cl -0.22382(3) -0.224407(17) 0.30576(2) 0.01962(9) Uani 1 1 d . . .
H12A H 0.4142(17) -0.0692(10) 0.3063(16) 0.045(5) Uiso 1 1 d . . .
H12B H 0.3930(17) -0.0214(12) 0.3796(15) 0.044(5) Uiso 1 1 d . . .
H98 H 0.0108(15) -0.1588(8) 0.3128(11) 0.018(4) Uiso 1 1 d . . .
H99 H 0.325(2) -0.1200(14) 0.3831(19) 0.078(7) Uiso 1 1 d . . .

loop_
_atom_site_aniso_label
_atom_site_aniso_U_11
_atom_site_aniso_U_22
_atom_site_aniso_U_33
_atom_site_aniso_U_23
_atom_site_aniso_U_13
_atom_site_aniso_U_12
C1 0.0181(6) 0.0185(6) 0.0197(6) 0.0012(5) 0.0060(5) -0.0036(5)
C2 0.0241(6) 0.0230(6) 0.0217(6) -0.0036(5) 0.0104(5) -0.0039(5)
C3 0.0263(7) 0.0270(7) 0.0162(6) -0.0019(5) 0.0058(5) -0.0087(5)
C4 0.0198(6) 0.0232(6) 0.0189(6) 0.0025(5) 0.0020(5) -0.0055(5)
C5 0.0186(6) 0.0172(6) 0.0180(6) 0.0023(5) 0.0046(5) -0.0050(5)
C6 0.0177(6) 0.0180(6) 0.0204(6) 0.0045(5) 0.0037(5) -0.0024(5)
C7 0.0163(6) 0.0175(6) 0.0199(6) 0.0035(5) 0.0052(5) -0.0018(5)
C8 0.0179(6) 0.0214(6) 0.0244(7) 0.0047(5) 0.0058(5) 0.0027(5)
C9 0.0242(7) 0.0199(6) 0.0268(7) 0.0009(5) 0.0111(5) 0.0046(5)
C10 0.0239(6) 0.0215(6) 0.0197(6) -0.0019(5) 0.0078(5) -0.0003(5)
C11 0.0164(6) 0.0186(6) 0.0179(6) 0.0033(5) 0.0052(5) -0.0001(5)
C12 0.0175(6) 0.0147(6) 0.0178(6) 0.0028(5) 0.0070(5) -0.0015(5)
C13 0.0160(6) 0.0156(6) 0.0154(6) 0.0026(4) 0.0042(5) -0.0006(5)
C14 0.0189(6) 0.0155(6) 0.0168(6) 0.0010(5) 0.0059(5) -0.0039(5)
C15 0.0205(6) 0.0228(6) 0.0251(7) -0.0033(5) 0.0091(5) 0.0040(5)
C16 0.0221(6) 0.0277(7) 0.0220(6) -0.0039(5) 0.0082(5) 0.0003(5)
C17 0.0299(7) 0.0363(8) 0.0311(8) -0.0028(6) 0.0173(6) -0.0091(6)
C18 0.0245(7) 0.0346(8) 0.0210(6) 0.0030(6) 0.0060(5) -0.0073(6)
C19 0.0245(7) 0.0228(7) 0.0302(7) 0.0060(5) 0.0043(6) -0.0021(5)
C20 0.0293(7) 0.0199(6) 0.0328(8) -0.0015(5) 0.0072(6) -0.0058(5)
C21 0.0217(6) 0.0245(7) 0.0240(6) -0.0072(5) 0.0042(5) 0.0007(5)
C22 0.0201(6) 0.0271(7) 0.0148(6) -0.0042(5) 0.0005(5) 0.0025(5)
C23 0.0206(6) 0.0165(6) 0.0153(6) -0.0023(5) 0.0064(5) 0.0018(5)
C24 0.0232(6) 0.0190(6) 0.0200(6) -0.0002(5) 0.0084(5) -0.0001(5)
C25 0.0320(7) 0.0198(6) 0.0219(6) 0.0025(5) 0.0108(6) 0.0027(5)
N1 0.0161(5) 0.0159(5) 0.0180(5) 0.0004(4) 0.0064(4) -0.0010(4)
O1 0.0191(5) 0.0297(5) 0.0253(5) 0.0009(4) -0.0014(4) 0.0025(4)
O2 0.0181(4) 0.0258(5) 0.0190(4) -0.0017(4) 0.0062(4) 0.0031(4)
O3 0.0428(6) 0.0322(5) 0.0320(5) -0.0100(4) 0.0237(5) -0.0158(5)
O4 0.0262(5) 0.0252(5) 0.0205(5) 0.0029(4) 0.0046(4) -0.0010(4)
O5 0.0340(5) 0.0205(5) 0.0277(5) -0.0042(4) 0.0138(4) -0.0055(4)
O6 0.0183(4) 0.0207(4) 0.0163(4) -0.0017(3) 0.0014(3) 0.0027(3)
O7 0.0178(4) 0.0218(5) 0.0226(5) 0.0036(4) 0.0041(4) 0.0007(4)
O12 0.0221(5) 0.0214(5) 0.0224(5) 0.0010(4) 0.0077(4) -0.0013(4)
O9 0.0330(6) 0.0234(5) 0.0602(7) 0.0011(5) 0.0197(5) -0.0057(4)
O10 0.0316(6) 0.0339(6) 0.0393(6) -0.0105(4) 0.0134(5) 0.0027(4)
O11 0.0173(5) 0.0390(6) 0.0488(7) -0.0021(5) 0.0072(4) -0.0015(4)
O8 0.0391(6) 0.0740(9) 0.0234(6) 0.0110(5) 0.0115(5) 0.0062(6)
Cl1 0.01711(16) 0.02176(16) 0.02060(16) -0.00049(11) 0.00659(12) -0.00217(11)

loop_
_atom_type_symbol
_atom_type_description
_atom_type_scat_dispersion_real
_atom_type_scat_dispersion_imag
_atom_type_scat_source
C C 0.0033 0.0016 'International Tables Vol C Tables 4.2.6.8 and 6.1.1.4'
H H 0.0000 0.0000 'International Tables Vol C Tables 4.2.6.8 and 6.1.1.4'
N N 0.0061 0.0033 'International Tables Vol C Tables 4.2.6.8 and 6.1.1.4'
O O 0.0106 0.0060 'International Tables Vol C Tables 4.2.6.8 and 6.1.1.4'
Cl Cl 0.1484 0.1585 'International Tables Vol C Tables 4.2.6.8 and 6.1.1.4'

loop_
_geom_angle_atom_site_label_1
_geom_angle_atom_site_label_2
_geom_angle_atom_site_label_3
_geom_angle
_geom_angle_site_symmetry_1
_geom_angle_site_symmetry_3
_geom_angle_publ_flag
O2 C1 C2 125.35(12) . . ?
O2 C1 C14 114.03(11) . . ?
C2 C1 C14 120.60(12) . . ?
C1 C2 C3 118.98(12) . . ?
C1 C2 H2 120.5 . . ?
C3 C2 H2 120.5 . . ?
C4 C3 C2 121.16(12) . . ?
C4 C3 H3 119.4 . . ?
C2 C3 H3 119.4 . . ?
C3 C4 C5 119.84(12) . . ?
C3 C4 H4 120.1 . . ?
C5 C4 H4 120.1 . . ?
C14 C5 C4 119.90(12) . . ?
C14 C5 C6 120.46(11) . . ?
C4 C5 C6 119.61(11) . . ?
O1 C6 C7 121.28(12) . . ?
O1 C6 C5 120.98(11) . . ?
C7 C6 C5 117.71(10) . . ?
C8 C7 C12 120.01(11) . . ?
C8 C7 C6 119.75(11) . . ?
C12 C7 C6 120.19(11) . . ?
C9 C8 C7 119.89(12) . . ?
C9 C8 H8 120.1 . . ?
C7 C8 H8 120.1 . . ?
C8 C9 C10 120.89(12) . . ?
C8 C9 H9 119.6 . . ?
C10 C9 H9 119.6 . . ?
C11 C10 C9 119.21(12) . . ?
C11 C10 H10 120.4 . . ?
C9 C10 H10 120.4 . . ?
O6 C11 C10 125.31(11) . . ?
O6 C11 C12 114.07(11) . . ?
C10 C11 C12 120.60(11) . . ?
C7 C12 C11 119.40(11) . . ?
C7 C12 C13 122.49(11) . . ?
C11 C12 C13 118.10(10) . . ?
N1 C13 C12 108.42(9) . . ?
N1 C13 C14 109.42(9) . . ?
C12 C13 C14 114.28(10) . . ?
N1 C13 H13 108.2 . . ?
C12 C13 H13 108.2 . . ?
C14 C13 H13 108.2 . . ?
C5 C14 C1 119.52(11) . . ?
C5 C14 C13 122.23(11) . . ?
C1 C14 C13 118.25(11) . . ?
O2 C15 C16 113.33(10) . . ?
O2 C15 H15A 108.9 . . ?
C16 C15 H15A 108.9 . . ?
O2 C15 H15B 108.9 . . ?
C16 C15 H15B 108.9 . . ?
H15A C15 H15B 107.7 . . ?
O3 C16 C15 108.80(10) . . ?
O3 C16 H16A 109.9 . . ?
C15 C16 H16A 109.9 . . ?
O3 C16 H16B 109.9 . . ?
C15 C16 H16B 109.9 . . ?
H16A C16 H16B 108.3 . . ?
O3 C17 C18 109.64(11) . . ?
O3 C17 H17A 109.7 . . ?
C18 C17 H17A 109.7 . . ?
O3 C17 H17B 109.7 . . ?
C18 C17 H17B 109.7 . . ?
H17A C17 H17B 108.2 . . ?
O4 C18 C17 108.26(11) . . ?
O4 C18 H18A 110.0 . . ?
C17 C18 H18A 110.0 . . ?
O4 C18 H18B 110.0 . . ?
C17 C18 H18B 110.0 . . ?
H18A C18 H18B 108.4 . . ?
O4 C19 C20 109.28(11) . . ?
O4 C19 H19A 109.8 . . ?
C20 C19 H19A 109.8 . . ?
O4 C19 H19B 109.8 . . ?
C20 C19 H19B 109.8 . . ?
H19A C19 H19B 108.3 . . ?
O5 C20 C19 109.44(11) . . ?
O5 C20 H20A 109.8 . . ?
C19 C20 H20A 109.8 . . ?
O5 C20 H20B 109.8 . . ?
C19 C20 H20B 109.8 . . ?
H20A C20 H20B 108.2 . . ?
O5 C21 C22 109.12(10) . . ?
O5 C21 H21A 109.9 . . ?
C22 C21 H21A 109.9 . . ?
O5 C21 H21B 109.9 . . ?
C22 C21 H21B 109.9 . . ?
H21A C21 H21B 108.3 . . ?
O6 C22 C21 112.21(10) . . ?
O6 C22 H22A 109.2 . . ?
C21 C22 H22A 109.2 . . ?
O6 C22 H22B 109.2 . . ?
C21 C22 H22B 109.2 . . ?
H22A C22 H22B 107.9 . . ?
O7 C23 N1 125.36(11) . . ?
O7 C23 C24 117.78(11) . . ?
N1 C23 C24 116.86(11) . . ?
C25 C24 C23 121.15(12) . . ?
C25 C24 H24 119.4 . . ?
C23 C24 H24 119.4 . . ?
C24 C25 H25A 120.0 . . ?
C24 C25 H25B 120.0 . . ?
H25A C25 H25B 120.0 . . ?
C23 N1 C13 127.79(11) . . ?
C23 N1 H98 117.3(10) . . ?
C13 N1 H98 114.7(10) . . ?
C1 O2 C15 120.13(10) . . ?
C16 O3 C17 114.51(10) . . ?
C19 O4 C18 112.50(10) . . ?
C20 O5 C21 112.49(10) . . ?
C11 O6 C22 119.15(9) . . ?
C23 O7 H99 125.6(13) . . ?
H12A O12 H12B 109.2(18) . . ?
H12A O12 H99 115.5(16) . . ?
H12B O12 H99 122.1(17) . . ?
O11 Cl1 O10 111.10(6) . . ?
O11 Cl1 O8 110.04(7) . . ?
O10 Cl1 O8 109.23(7) . . ?
O11 Cl1 O9 109.68(6) . . ?
O10 Cl1 O9 108.44(7) . . ?
O8 Cl1 O9 108.30(8) . . ?

loop_
_geom_bond_atom_site_label_1
_geom_bond_atom_site_label_2
_geom_bond_distance
_geom_bond_site_symmetry_2
_geom_bond_publ_flag
C1 O2 1.3703(15) . ?
C1 C2 1.3915(18) . ?
C1 C14 1.4028(18) . ?
C2 C3 1.3977(19) . ?
C2 H2 0.9500 . ?
C3 C4 1.3778(19) . ?
C3 H3 0.9500 . ?
C4 C5 1.4016(17) . ?
C4 H4 0.9500 . ?
C5 C14 1.3951(17) . ?
C5 C6 1.4903(18) . ?
C6 O1 1.2225(15) . ?
C6 C7 1.4881(17) . ?
C7 C8 1.3941(18) . ?
C7 C12 1.3968(17) . ?
C8 C9 1.3818(19) . ?
C8 H8 0.9500 . ?
C9 C10 1.3953(18) . ?
C9 H9 0.9500 . ?
C10 C11 1.3873(18) . ?
C10 H10 0.9500 . ?
C11 O6 1.3697(14) . ?
C11 C12 1.4006(17) . ?
C12 C13 1.5063(16) . ?
C13 N1 1.4817(15) . ?
C13 C14 1.5082(16) . ?
C13 H13 1.0000 . ?
C15 O2 1.4403(15) . ?
C15 C16 1.5015(18) . ?
C15 H15A 0.9900 . ?
C15 H15B 0.9900 . ?
C16 O3 1.4217(16) . ?
C16 H16A 0.9900 . ?
C16 H16B 0.9900 . ?
C17 O3 1.4345(16) . ?
C17 C18 1.496(2) . ?
C17 H17A 0.9900 . ?
C17 H17B 0.9900 . ?
C18 O4 1.4248(16) . ?
C18 H18A 0.9900 . ?
C18 H18B 0.9900 . ?
C19 O4 1.4170(17) . ?
C19 C20 1.497(2) . ?
C19 H19A 0.9900 . ?
C19 H19B 0.9900 . ?
C20 O5 1.4311(16) . ?
C20 H20A 0.9900 . ?
C20 H20B 0.9900 . ?
C21 O5 1.4323(16) . ?
C21 C22 1.5019(19) . ?
C21 H21A 0.9900 . ?
C21 H21B 0.9900 . ?
C22 O6 1.4413(14) . ?
C22 H22A 0.9900 . ?
C22 H22B 0.9900 . ?
C23 O7 1.2713(15) . ?
C23 N1 1.3164(16) . ?
C23 C24 1.4728(17) . ?
C24 C25 1.3224(19) . ?
C24 H24 0.9500 . ?
C25 H25A 0.9500 . ?
C25 H25B 0.9500 . ?
N1 H98 0.838(16) . ?
O7 H99 1.09(3) . ?
O12 H12A 0.84(2) . ?
O12 H12B 0.83(2) . ?
O12 H99 1.35(3) . ?
O9 Cl1 1.4444(10) . ?
O10 Cl1 1.4297(10) . ?
O11 Cl1 1.4257(10) . ?
O8 Cl1 1.4343(11) . ?

loop_
_cod_related_entry_id
_cod_related_entry_database
_cod_related_entry_code
1 ChemSpider 30660819
